data_2102037
loop_
_publ_author_name
'Nyburg, Stanley C.'
'Steed, Jon W.'
'Aleksovska, Slobotka'
'Petrusevski, Vladimir M.'

_publ_section_title
;
 Structure of the alums. I. On the sulfate group disorder in the
 \a-alums
;
_journal_issue 2
_journal_name_full 'Acta Crystallographica Section B'
_journal_page_first 204
_journal_page_last 209
_journal_paper_doi 10.1107/S0108768199014846
_journal_volume 56
_journal_year 2000
_chemical_formula_sum 'Al H24 O20 S2 Tl'
_chemical_formula_weight 639.66
_chemical_name_common 'aluminium thallium alum'
_space_group_IT_number 205
_symmetry_cell_setting cubic
_symmetry_space_group_name_Hall '-P 2ac 2ab 3'
_symmetry_space_group_name_H-M 'P a -3'
_audit_creation_method SHELXL-97
_cell_angle_alpha 90.00
_cell_angle_beta 90.00
_cell_angle_gamma 90.00
_cell_formula_units_Z 4
_cell_length_a 12.2305(5)
_cell_length_b 12.2305(5)
_cell_length_c 12.2305(5)
_cell_measurement_temperature 296(2)
_cell_volume 1829.50(13)
_computing_structure_refinement 'SHELXL-97 (Sheldrick, 1997)'
_computing_structure_solution 'SHELXS-97 (Sheldrick, 1990)'
_diffrn_ambient_temperature 296(2)
_diffrn_measured_fraction_theta_full .859
_diffrn_measured_fraction_theta_max .859
_diffrn_radiation_monochromator graphite
_diffrn_radiation_source 'fine-focus sealed tube'
_diffrn_radiation_type MoK\a
_diffrn_radiation_wavelength .71070
_diffrn_reflns_av_R_equivalents .0262
_diffrn_reflns_av_sigmaI/netI .0277
_diffrn_reflns_limit_h_max 15
_diffrn_reflns_limit_h_min -15
_diffrn_reflns_limit_k_max 10
_diffrn_reflns_limit_k_min -10
_diffrn_reflns_limit_l_max 10
_diffrn_reflns_limit_l_min -10
_diffrn_reflns_number 1115
_diffrn_reflns_theta_full 25.96
_diffrn_reflns_theta_max 25.96
_diffrn_reflns_theta_min 3.72
_exptl_absorpt_coefficient_mu 9.196
_exptl_crystal_density_diffrn 2.322
_exptl_crystal_density_method 'not measured'
_exptl_crystal_F_000 1240
_exptl_crystal_size_max .2
_exptl_crystal_size_mid .2
_exptl_crystal_size_min .2
_refine_diff_density_max .458
_refine_diff_density_min -.621
_refine_ls_extinction_coef .0330(14)
_refine_ls_extinction_method SHELXL
_refine_ls_goodness_of_fit_ref 1.066
_refine_ls_hydrogen_treatment mixed
_refine_ls_matrix_type full
_refine_ls_number_parameters 62
_refine_ls_number_reflns 599
_refine_ls_number_restraints 0
_refine_ls_restrained_S_all 1.066
_refine_ls_R_factor_all .0296
_refine_ls_R_factor_gt .0244
_refine_ls_shift/su_max .000
_refine_ls_shift/su_mean .000
_refine_ls_structure_factor_coef Fsqd
_refine_ls_weighting_details 'w=1/[\s^2^(Fo^2^)+(0.0369P)^2^+0.9092P] where P=(Fo^2^+2Fc^2^)/3'
_refine_ls_weighting_scheme calc
_refine_ls_wR_factor_ref .0692
_reflns_number_gt 513
_reflns_number_total 599
_reflns_threshold_expression >2sigma(I)
_cod_data_source_file na0101.cif
_cod_data_source_block ol
_cod_depositor_comments
;
 Marking atoms 'O3', 'O4' and 'O3A', 'O4A' as belonging to disorder groups
 '1' and '2' respectively after consulting the original publication.

 Antanas Vaitkus,
 2017-10-22

The following automatic conversions were performed:

'_refine_ls_weighting_scheme' value 'calc
w=1/[\s^2^(Fo^2^)+(0.0369P)^2^+0.9092P] where P=(Fo^2^+2Fc^2^)/3' was
changed to 'calc'. New tag '_refine_ls_weighting_details' was
created. The value of the new tag was set to
'w=1/[\s^2^(Fo^2^)+(0.0369P)^2^+0.9092P] where P=(Fo^2^+2Fc^2^)/3'.

Automatic conversion script
Id: cif_fix_values 3143 2015-03-26 13:38:13Z robertas 
;
_cod_original_formula_sum 'H24 Al O20 S2 Tl'
_cod_database_code 2102037

loop_
_symmetry_equiv_pos_as_xyz
'x, y, z'
'y, z, x'
'z, x, y'
'x+1/2, y, -z+1/2'
'y+1/2, z, -x+1/2'
'z+1/2, x, -y+1/2'
'y+1/2, -z+1/2, -x'
'z+1/2, -x+1/2, -y'
'-z, x+1/2, -y+1/2'
'-x, y+1/2, -z+1/2'
'-y, z+1/2, -x+1/2'
'x+1/2, -y+1/2, -z'
'-x, -y, -z'
'-y, -z, -x'
'-z, -x, -y'
'-x-1/2, -y, z-1/2'
'-y-1/2, -z, x-1/2'
'-z-1/2, -x, y-1/2'
'-y-1/2, z-1/2, x'
'-z-1/2, x-1/2, y'
'z, -x-1/2, y-1/2'
'x, -y-1/2, z-1/2'
'y, -z-1/2, x-1/2'
'-x-1/2, y-1/2, z'

loop_
_atom_site_label
_atom_site_fract_x
_atom_site_fract_y
_atom_site_fract_z
_atom_site_U_iso_or_equiv
_atom_site_adp_type
_atom_site_calc_flag
_atom_site_refinement_flags
_atom_site_occupancy
_atom_site_type_symbol
_atom_site_disorder_group
Tl1 .5000 .5000 .5000 .0519(3) Uani d S 1 Tl .
S .31138(5) .31138(5) .31138(5) .0259(3) Uani d S 1 S .
Al1 .0000 .0000 .0000 .0196(5) Uani d S 1 Al .
O1 .1521(2) .01508(19) -.0144(2) .0284(5) Uani d . 1 O .
H12 .192(4) .018(3) .038(4) .040(11) Uiso d . 1 H .
H11 .176(3) .028(3) -.066(3) .037(11) Uiso d . 1 H .
O2 .04606(18) .13994(17) .29729(16) .0405(6) Uani d . 1 O .
H22 .0044 .1919 .2958 .12(3) Uiso d R 1 H .
H21 .1140 .1732 .2930 .104(18) Uiso d R 1 H .
O3 .2434(2) .2434(2) .2434(2) .065(3) Uani d SP .843(13) O 1
O4 .2676(4) .4232(3) .3157(2) .0465(13) Uani d P .843(13) O 1
O3A .3779(14) .3779(14) .3779(14) .13(2) Uani d SP .157(13) O 2
O4A .2918(18) .2065(19) .368(2) .064(10) Uani d P .157(13) O 2

loop_
_atom_site_aniso_label
_atom_site_aniso_U_11
_atom_site_aniso_U_22
_atom_site_aniso_U_33
_atom_site_aniso_U_12
_atom_site_aniso_U_13
_atom_site_aniso_U_23
Tl1 .0519(3) .0519(3) .0519(3) .00830(8) .00830(8) .00830(8)
S .0259(3) .0259(3) .0259(3) .0037(3) .0037(3) .0037(3)
Al1 .0196(5) .0196(5) .0196(5) -.0002(3) -.0002(3) -.0002(3)
O1 .0226(11) .0355(12) .0271(12) -.0034(8) .0007(9) .0021(8)
O2 .0457(12) .0351(11) .0408(12) .0025(10) -.0076(10) -.0060(9)
O3 .065(3) .065(3) .065(3) -.0166(15) -.0166(15) -.0166(15)
O4 .064(3) .0342(18) .0417(15) .0240(18) .0205(15) .0103(12)
O3A .13(2) .13(2) .13(2) -.052(13) -.052(13) -.052(13)
O4A .067(13) .044(12) .082(18) .026(10) .052(12) .040(13)

loop_
_atom_type_symbol
_atom_type_description
_atom_type_scat_dispersion_real
_atom_type_scat_dispersion_imag
_atom_type_scat_source
Tl Tl -2.8358 9.6688 'International Tables Vol C Tables 4.2.6.8 and 6.1.1.4'
Al Al .0645 .0514 'International Tables Vol C Tables 4.2.6.8 and 6.1.1.4'
S S .1246 .1234 'International Tables Vol C Tables 4.2.6.8 and 6.1.1.4'
O O .0106 .0060 'International Tables Vol C Tables 4.2.6.8 and 6.1.1.4'
H H .0000 .0000 'International Tables Vol C Tables 4.2.6.8 and 6.1.1.4'

loop_
_geom_angle_atom_site_label_1
_geom_angle_atom_site_label_2
_geom_angle_atom_site_label_3
_geom_angle_site_symmetry_1
_geom_angle_site_symmetry_3
_geom_angle
O3A Tl1 O3A 13_666 . 180.0000(10)
O3A Tl1 O2 13_666 12_556 75.48(4)
O3A Tl1 O2 . 12_556 104.52(4)
O3A Tl1 O2 13_666 5 104.52(4)
O3A Tl1 O2 . 5 75.48(4)
O2 Tl1 O2 12_556 5 66.07(3)
O3A S O3 . . 180.0(17)
O3A S O4 . 3 69.66(19)
O3 S O4 . 3 110.3(2)
O3A S O4 . . 69.66(19)
O3 S O4 . . 110.3(2)
O4 S O4 3 . 108.6(2)
O3A S O4 . 2 69.7(2)
O3 S O4 . 2 110.34(19)
O4 S O4 3 2 108.6(2)
O4 S O4 . 2 108.6(2)
O3A S O4A . . 108.7(15)
O3 S O4A . . 71.3(15)
O4 S O4A 3 . 41.5(13)
O4 S O4A . . 136.9(7)
O4 S O4A 2 . 110.7(6)
O3A S O4A . 2 108.7(15)
O3 S O4A . 2 71.3(15)
O4 S O4A 3 2 110.7(6)
O4 S O4A . 2 41.5(13)
O4 S O4A 2 2 136.9(7)
O4A S O4A . 2 110.2(15)
O3A S O4A . 3 108.7(15)
O3 S O4A . 3 71.3(15)
O4 S O4A 3 3 136.9(7)
O4 S O4A . 3 110.7(6)
O4 S O4A 2 3 41.5(13)
O4A S O4A . 3 110.2(15)
O4A S O4A 2 3 110.2(15)
O1 Al1 O1 2 . 90.30(10)
O1 Al1 O1 2 15 89.70(10)
O1 Al1 O1 . 15 89.70(10)
O1 Al1 O1 2 13 89.70(10)
O1 Al1 O1 . 13 180.0
O1 Al1 O1 15 13 90.30(10)
O1 Al1 O1 2 14 180.0
O1 Al1 O1 . 14 89.70(10)
O1 Al1 O1 15 14 90.30(10)
O1 Al1 O1 13 14 90.30(10)
O1 Al1 O1 2 3 90.30(10)
O1 Al1 O1 . 3 90.30(10)
O1 Al1 O1 15 3 180.0
O1 Al1 O1 13 3 89.70(10)
O1 Al1 O1 14 3 89.70(10)
Al1 O1 H12 . . 122(3)
Al1 O1 H11 . . 121(3)
H12 O1 H11 . . 116(5)
H22 O2 H21 . . 102.6
S O3 O4A . 2 55.5(10)
S O3 O4A . . 55.5(10)
O4A O3 O4A 2 . 91.0(14)
S O3 O4A . 3 55.5(10)
O4A O3 O4A 2 3 91.0(14)
O4A O3 O4A . 3 91.0(14)
O4A O4 S 2 . 69.8(8)
O4A O4 O3A 2 . 120.0(11)
S O4 O3A . . 53.4(9)
S O3A O4 . 3 56.9(9)
S O3A O4 . . 56.9(9)
O4 O3A O4 3 . 93.0(12)
S O3A O4 . 2 56.9(9)
O4 O3A O4 3 2 93.0(12)
O4 O3A O4 . 2 93.0(12)
S O3A Tl1 . . 180(3)
O4 O3A Tl1 3 . 123.1(9)
O4 O3A Tl1 . . 123.1(9)
O4 O3A Tl1 2 . 123.1(9)
O4 O4A S 3 . 68.8(12)
O4 O4A O3 3 . 118.9(11)
S O4A O3 . . 53.3(7)

loop_
_geom_bond_atom_site_label_1
_geom_bond_atom_site_label_2
_geom_bond_site_symmetry_2
_geom_bond_distance
Tl1 O3A 13_666 2.59(3)
Tl1 O3A . 2.59(3)
Tl1 O2 12_556 3.065(2)
Tl1 O2 5 3.065(2)
S O3A . 1.41(3)
S O3 . 1.439(5)
S O4 3 1.470(2)
S O4 . 1.470(2)
S O4 2 1.470(2)
S O4A . 1.480(14)
S O4A 2 1.480(14)
S O4A 3 1.480(14)
Al1 O1 2 1.877(3)
Al1 O1 . 1.877(3)
Al1 O1 15 1.877(3)
Al1 O1 13 1.877(3)
Al1 O1 14 1.877(3)
Al1 O1 3 1.877(3)
O1 H12 . .81(5)
O1 H11 . .72(4)
O2 H22 . .8146
O2 H21 . .9271
O3 O4A 2 1.70(3)
O3 O4A . 1.70(3)
O3 O4A 3 1.70(3)
O4 O4A 2 1.04(3)
O4 O3A . 1.645(17)
O3A O4 3 1.645(17)
O3A O4 2 1.645(17)
O4A O4 3 1.04(3)

loop_
_geom_hbond_atom_site_label_D
_geom_hbond_atom_site_label_H
_geom_hbond_atom_site_label_A
_geom_hbond_site_symmetry_A
_geom_hbond_distance_DH
_geom_hbond_distance_HA
_geom_hbond_distance_DA
_geom_hbond_angle_DHA
O1 H11 O4 22_565 .72(4) 1.92(4) 2.623(4) 167(4)
O1 H12 O2 3 .81(5) 1.82(5) 2.620(3) 168(4)
O2 H21 O3 . .93 1.90 2.804(4) 164.5
O2 H22 O4 5_455 .81 1.97 2.740(3) 157.5
O1 H11 O4A 23_565 .72(4) 2.18(5) 2.84(3) 155(4)
O2 H22 O4A 6_455 .81 2.06 2.858(17) 165.1
O2 H21 O4A . .93 2.40 3.23(3) 150.0

loop_
_geom_torsion_atom_site_label_1
_geom_torsion_atom_site_label_2
_geom_torsion_atom_site_label_3
_geom_torsion_atom_site_label_4
_geom_torsion_site_symmetry_1
_geom_torsion_site_symmetry_4
_geom_torsion
O3A S O3 O4A . 2 3E1(10)
O4 S O3 O4A 3 2 105.8(6)
O4 S O3 O4A . 2 -14.2(6)
O4 S O3 O4A 2 2 -134.2(6)
O4A S O3 O4A . 2 120.000(4)
O4A S O3 O4A 3 2 -120.000(3)
O3A S O3 O4A . . -9E1(10)
O4 S O3 O4A 3 . -14.2(6)
O4 S O3 O4A . . -134.2(6)
O4 S O3 O4A 2 . 105.8(6)
O4A S O3 O4A 2 . -120.000(3)
O4A S O3 O4A 3 . 120.000(3)
O3A S O3 O4A . 3 15E1(10)
O4 S O3 O4A 3 3 -134.2(6)
O4 S O3 O4A . 3 105.8(6)
O4 S O3 O4A 2 3 -14.2(6)
O4A S O3 O4A . 3 -120.0
O4A S O3 O4A 2 3 120.0
O3A S O4 O4A . 2 -159.5(10)
O3 S O4 O4A . 2 20.5(10)
O4 S O4 O4A 3 2 -100.5(10)
O4 S O4 O4A 2 2 141.6(11)
O4A S O4 O4A . 2 -63.5(19)
O4A S O4 O4A 3 2 97(2)
O3 S O4 O3A . . 180.000(4)
O4 S O4 O3A 3 . 58.9(2)
O4 S O4 O3A 2 . -58.9(2)
O4A S O4 O3A . . 96(2)
O4A S O4 O3A 2 . 159.5(10)
O4A S O4 O3A 3 . -103.1(16)
O3 S O3A O4 . 3 8E1(10)
O4 S O3A O4 . 3 120.0
O4 S O3A O4 2 3 -120.000(2)
O4A S O3A O4 . 3 -14.2(6)
O4A S O3A O4 2 3 105.8(6)
O4A S O3A O4 3 3 -134.2(6)
O3 S O3A O4 . . -4E1(10)
O4 S O3A O4 3 . -120.0000(10)
O4 S O3A O4 2 . 120.000(2)
O4A S O3A O4 . . -134.2(6)
O4A S O3A O4 2 . -14.2(6)
O4A S O3A O4 3 . 105.8(6)
O3 S O3A O4 . 2 -16E1(10)
O4 S O3A O4 3 2 120.0000(10)
O4 S O3A O4 . 2 -120.0000(10)
O4A S O3A O4 . 2 105.8(6)
O4A S O3A O4 2 2 -134.2(6)
O4A S O3A O4 3 2 -14.2(6)
O3 S O3A Tl1 . . 0E1(10)
O4 S O3A Tl1 3 . 9E1(10)
O4 S O3A Tl1 . . -16E1(10)
O4 S O3A Tl1 2 . -4E1(10)
O4A S O3A Tl1 . . 7E1(10)
O4A S O3A Tl1 2 . -17E1(10)
O4A S O3A Tl1 3 . -5E1(10)
O4A O4 O3A S 2 . 22.3(12)
O4A O4 O3A O4 2 3 -24.3(14)
S O4 O3A O4 . 3 -46.6(7)
O4A O4 O3A O4 2 2 68.9(13)
S O4 O3A O4 . 2 46.6(7)
O4A O4 O3A Tl1 2 . -157.7(12)
S O4 O3A Tl1 . . 180.000(4)
O3A Tl1 O3A S 13_666 . 0E1(10)
O2 Tl1 O3A S 12_556 . -7E1(10)
O2 Tl1 O3A S 5 . -1E1(10)
O3A Tl1 O3A O4 13_666 3 17E1(8)
O2 Tl1 O3A O4 12_556 3 15.25(15)
O2 Tl1 O3A O4 5 3 75.25(15)
O3A Tl1 O3A O4 13_666 . -7E1(8)
O2 Tl1 O3A O4 12_556 . 135.25(15)
O2 Tl1 O3A O4 5 . -164.75(15)
O3A Tl1 O3A O4 13_666 2 5E1(8)
O2 Tl1 O3A O4 12_556 2 -104.75(15)
O2 Tl1 O3A O4 5 2 -44.75(15)
O3A S O4A O4 . 3 20.3(9)
O3 S O4A O4 . 3 -159.7(9)
O4 S O4A O4 . 3 -60(2)
O4 S O4A O4 2 3 95.0(8)
O4A S O4A O4 2 3 -99(2)
O4A S O4A O4 3 3 139.4(17)
O3A S O4A O3 . . 180.000(3)
O4 S O4A O3 3 . 159.7(9)
O4 S O4A O3 . . 100.1(18)
O4 S O4A O3 2 . -105.3(7)
O4A S O4A O3 2 . 60.9(19)
O4A S O4A O3 3 . -60.9(19)
S O3 O4A O4 . 3 21.7(11)
O4A O3 O4A O4 2 3 -23.9(16)
O4A O3 O4A O4 3 3 67.2(9)
O4A O3 O4A S 2 . -45.5(7)
O4A O3 O4A S 3 . 45.5(7)

loop_
_cod_related_entry_id
_cod_related_entry_database
_cod_related_entry_code
1 AMCSD 0009915
